data_7100999
loop_
_publ_author_name
'Prashant M. Bhatt'
'Nittala V. Ravindra'
'Rahul Banerjee'
'Gautam R. Desiraju'

_publ_section_title
;
Saccharin as a salt former. Enhanced solubilities of
saccharinates of active pharmaceutical ingredients.
;
_journal_name_full 'Chemical Communications'
_journal_paper_doi 10.1039/b416137h
_journal_year 2005
_chemical_formula_moiety 'C20 H25 N2 O2, C7 H4 N O3 S'
_chemical_formula_sum 'C27 H29 N3 O5 S'
_chemical_formula_weight 507.60
_chemical_melting_point '185 '
_chemical_name_common 'Quinine and Saccharin molecular complex'
_space_group_IT_number 19
_symmetry_cell_setting orthorhombic
_symmetry_space_group_name_Hall 'P 2ac 2ab'
_symmetry_space_group_name_H-M 'P 21 21 21'
_cell_angle_alpha 90.00
_cell_angle_beta 90.00
_cell_angle_gamma 90.00
_cell_formula_units_Z 4
_cell_length_a 9.607(3)
_cell_length_b 8.634(3)
_cell_length_c 30.371(9)
_cell_measurement_temperature 100(2)
_cell_volume 2519.2(13)
_diffrn_ambient_temperature 100(2)
_exptl_crystal_density_diffrn 1.338
_cod_depositor_comments
;
The following automatic conversions were performed:
'_symmetry_cell_setting' value 'Orthorhombic' changed to 'orthorhombic'
according to '/home/saulius/struct/CIF-dictionaries/cif_core.dic'
dictionary named 'cif_core.dic' version 2.4.1 from 2010-06-29.

Automatic conversion script
Id: cif_fix_enum 1527 2010-12-29 10:47:43Z saulius 
;
_cod_database_code 7100999

loop_
_symmetry_equiv_pos_as_xyz
'x, y, z'
'-x+1/2, -y, z+1/2'
'-x, y+1/2, -z+1/2'
'x+1/2, -y+1/2, -z'

loop_
_atom_site_label
_atom_site_type_symbol
_atom_site_fract_x
_atom_site_fract_y
_atom_site_fract_z
_atom_site_U_iso_or_equiv
_atom_site_adp_type
_atom_site_occupancy
_atom_site_symmetry_multiplicity
_atom_site_calc_flag
_atom_site_refinement_flags
_atom_site_disorder_assembly
_atom_site_disorder_group
O4 O 1.0693(3) 0.3132(4) 0.85266(11) 0.0377(8) Uani 1 1 d . . .
S1 S 1.18588(12) 0.49027(17) 0.12542(4) 0.0463(4) Uani 1 1 d . . .
O3 O 0.4114(3) 0.4994(4) 0.80856(9) 0.0378(7) Uani 1 1 d . . .
C12 C 0.7918(4) 0.5132(5) 0.78781(12) 0.0284(10) Uani 1 1 d . . .
C13 C 0.9238(4) 0.4765(5) 0.80561(13) 0.0293(10) Uani 1 1 d . . .
C7 C 0.6630(4) 0.4778(5) 0.80844(13) 0.0289(10) Uani 1 1 d . . .
H7 H 0.6629 0.4230 0.8356 0.035 Uiso 1 1 calc R . .
C19 C 1.0678(4) 0.5683(5) 0.94820(15) 0.0362(11) Uani 1 1 d . . .
H19 H 1.1467 0.6389 0.9558 0.043 Uiso 1 1 calc R . .
N4 N 0.8682(4) 0.3896(5) 0.92841(12) 0.0339(9) Uani 1 1 d . . .
O1 O 1.0028(4) 0.2270(4) 0.05037(12) 0.0551(10) Uani 1 1 d . . .
C8 C 0.5400(4) 0.5208(6) 0.79017(13) 0.0313(11) Uani 1 1 d . . .
C17 C 0.9053(4) 0.4848(6) 0.88781(13) 0.0292(10) Uani 1 1 d . . .
C14 C 1.0412(4) 0.5163(6) 0.78251(14) 0.0389(11) Uani 1 1 d . . .
H14 H 1.1308 0.4903 0.7935 0.047 Uiso 1 1 calc R . .
C10 C 0.6589(5) 0.6331(5) 0.72852(15) 0.0381(11) Uani 1 1 d . . .
H10 H 0.6565 0.6839 0.7008 0.046 Uiso 1 1 calc R . .
C2 C 1.0071(4) 0.5372(5) 0.12683(15) 0.0344(11) Uani 1 1 d . . .
C18 C 1.0208(4) 0.5976(5) 0.90077(14) 0.0328(11) Uani 1 1 d . . .
H18A H 0.9866 0.7052 0.8980 0.039 Uiso 1 1 calc R . .
H18B H 1.1010 0.5847 0.8806 0.039 Uiso 1 1 calc R . .
C11 C 0.7892(4) 0.5939(5) 0.74692(13) 0.0327(11) Uani 1 1 d . . .
C21 C 0.8212(4) 0.5013(6) 0.96394(13) 0.0441(12) Uani 1 1 d . . .
H21A H 0.7790 0.4429 0.9886 0.053 Uiso 1 1 calc R . .
H21B H 0.7498 0.5724 0.9519 0.053 Uiso 1 1 calc R . .
C6 C 1.0417(6) 0.3294(5) 0.07607(15) 0.0412(12) Uani 1 1 d . . .
O2 O 1.2308(3) 0.4310(4) 0.16762(11) 0.0628(11) Uani 1 1 d . . .
C20 C 0.9456(4) 0.5946(6) 0.98063(15) 0.0380(12) Uani 1 1 d . . .
H20 H 0.9736 0.5502 1.0097 0.046 Uiso 1 1 calc R . .
C9 C 0.5379(5) 0.6010(6) 0.74898(16) 0.0390(12) Uani 1 1 d . . .
H9 H 0.4519 0.6313 0.7361 0.047 Uiso 1 1 calc R . .
C16 C 0.9357(4) 0.3814(5) 0.84765(13) 0.0313(11) Uani 1 1 d . . .
H16A H 0.8647 0.2968 0.8467 0.038 Uiso 1 1 calc R . .
N3 N 1.1726(4) 0.3496(5) 0.09013(13) 0.0447(10) Uani 1 1 d . . .
C24 C 0.4106(5) 0.4379(6) 0.85223(15) 0.0451(13) Uani 1 1 d . . .
H24A H 0.4533 0.3348 0.8521 0.068 Uiso 1 1 calc R . .
H24B H 0.3144 0.4302 0.8628 0.068 Uiso 1 1 calc R . .
H24C H 0.4636 0.5065 0.8717 0.068 Uiso 1 1 calc R . .
C3 C 0.9418(5) 0.4397(5) 0.09768(14) 0.0326(11) Uani 1 1 d . . .
C22 C 1.1138(4) 0.4013(5) 0.95265(15) 0.0379(12) Uani 1 1 d . . .
H22A H 1.1538 0.3837 0.9823 0.045 Uiso 1 1 calc R . .
H22B H 1.1863 0.3777 0.9305 0.045 Uiso 1 1 calc R . .
C25 C 0.9134(5) 0.7603(6) 0.98754(18) 0.0506(14) Uani 1 1 d . . .
H35 H 0.8671 0.8142 0.9645 0.061 Uiso 1 1 calc R . .
C23 C 0.9872(4) 0.2952(5) 0.94570(15) 0.0375(11) Uani 1 1 d . . .
H23A H 1.0107 0.2122 0.9245 0.045 Uiso 1 1 calc R . .
H23B H 0.9606 0.2461 0.9739 0.045 Uiso 1 1 calc R . .
C5 C 0.7267(6) 0.5544(6) 0.1185(2) 0.0604(16) Uani 1 1 d . . .
H5 H 0.6283 0.5611 0.1161 0.072 Uiso 1 1 calc R . .
C15 C 1.0272(5) 0.5960(6) 0.74244(16) 0.0452(13) Uani 1 1 d . . .
H15 H 1.1099 0.6258 0.7275 0.054 Uiso 1 1 calc R . .
C26 C 0.9445(6) 0.8377(7) 1.0234(2) 0.0657(17) Uani 1 1 d . . .
H26A H 0.9907 0.7872 1.0470 0.079 Uiso 1 1 calc R . .
H26B H 0.9207 0.9442 1.0257 0.079 Uiso 1 1 calc R . .
C1 C 0.9378(5) 0.6441(5) 0.15239(17) 0.0462(13) Uani 1 1 d . . .
H1 H 0.9858 0.7100 0.1723 0.055 Uiso 1 1 calc R . .
C4 C 0.7977(5) 0.4496(6) 0.09303(18) 0.0485(13) Uani 1 1 d . . .
H4 H 0.7498 0.3853 0.0727 0.058 Uiso 1 1 calc R . .
C27 C 0.7960(6) 0.6505(7) 0.1477(2) 0.0619(16) Uani 1 1 d . . .
H27 H 0.7441 0.7224 0.1648 0.074 Uiso 1 1 calc R . .
O5 O 1.2632(4) 0.6181(5) 0.10827(14) 0.0780(13) Uani 1 1 d . . .
N5 N 0.9077(4) 0.6320(5) 0.72428(12) 0.0412(10) Uani 1 1 d . . .
H25 H 0.821(3) 0.540(3) 0.8815(10) 0.004(8) Uiso 1 1 d . . .
H31 H 0.790(6) 0.317(8) 0.920(2) 0.11(2) Uiso 1 1 d . . .
H51 H 1.076(5) 0.259(6) 0.8333(17) 0.055(19) Uiso 1 1 d . . .

loop_
_atom_site_aniso_label
_atom_site_aniso_U_11
_atom_site_aniso_U_22
_atom_site_aniso_U_33
_atom_site_aniso_U_23
_atom_site_aniso_U_13
_atom_site_aniso_U_12
O4 0.0346(19) 0.052(2) 0.0266(19) -0.0060(18) -0.0020(15) 0.0108(16)
S1 0.0367(7) 0.0589(8) 0.0434(7) 0.0003(7) -0.0024(6) -0.0007(7)
O3 0.0309(16) 0.0489(19) 0.0336(17) 0.0026(18) -0.0018(13) -0.0021(16)
C12 0.030(2) 0.030(2) 0.025(2) -0.003(2) 0.0005(18) 0.001(2)
C13 0.028(2) 0.034(3) 0.026(2) -0.005(2) 0.0013(18) 0.006(2)
C7 0.029(2) 0.037(3) 0.020(2) -0.003(2) -0.0020(18) -0.004(2)
C19 0.029(3) 0.045(3) 0.035(3) -0.007(2) -0.004(2) -0.004(2)
N4 0.032(2) 0.046(2) 0.024(2) -0.0009(18) 0.0062(16) -0.006(2)
O1 0.084(3) 0.042(2) 0.039(2) -0.0100(18) -0.006(2) 0.0058(19)
C8 0.031(2) 0.038(3) 0.025(2) -0.002(2) 0.000(2) -0.001(2)
C17 0.025(2) 0.040(3) 0.023(2) 0.000(2) 0.0002(17) 0.005(2)
C14 0.030(2) 0.055(3) 0.031(2) -0.003(3) 0.002(2) 0.002(3)
C10 0.043(3) 0.046(3) 0.026(3) 0.008(2) -0.007(2) 0.004(2)
C2 0.042(3) 0.026(3) 0.036(2) 0.002(2) -0.003(2) -0.001(2)
C18 0.031(2) 0.039(3) 0.029(2) 0.000(2) 0.004(2) 0.001(2)
C11 0.042(3) 0.036(3) 0.020(2) 0.002(2) 0.001(2) 0.001(2)
C21 0.042(3) 0.061(3) 0.030(2) -0.011(3) 0.012(2) 0.007(3)
C6 0.067(4) 0.031(3) 0.026(3) 0.004(2) 0.002(3) 0.003(3)
O2 0.054(2) 0.086(3) 0.048(2) -0.007(2) -0.0227(18) 0.021(2)
C20 0.039(3) 0.045(3) 0.030(3) -0.004(2) -0.008(2) 0.004(2)
C9 0.032(3) 0.046(3) 0.039(3) 0.008(2) -0.008(2) 0.003(2)
C16 0.020(2) 0.048(3) 0.025(2) -0.004(2) -0.0006(18) -0.001(2)
N3 0.044(3) 0.051(3) 0.039(2) -0.002(2) 0.001(2) 0.010(2)
C24 0.035(3) 0.060(3) 0.040(3) 0.010(3) 0.006(2) -0.006(2)
C3 0.043(3) 0.024(2) 0.031(2) 0.006(2) -0.001(2) 0.001(2)
C22 0.036(3) 0.046(3) 0.031(3) -0.002(2) -0.006(2) 0.001(2)
C25 0.051(3) 0.057(4) 0.044(3) -0.006(3) 0.008(3) 0.004(3)
C23 0.046(3) 0.040(3) 0.026(3) 0.001(2) -0.003(2) 0.002(2)
C5 0.038(3) 0.058(4) 0.085(4) 0.012(3) -0.004(3) 0.015(3)
C15 0.034(3) 0.062(3) 0.039(3) 0.010(3) 0.011(2) -0.007(3)
C26 0.073(4) 0.050(4) 0.074(4) -0.022(3) 0.004(3) 0.004(3)
C1 0.060(3) 0.031(3) 0.048(3) -0.002(2) -0.008(3) 0.008(2)
C4 0.042(3) 0.042(3) 0.062(3) 0.003(3) -0.018(3) 0.001(2)
C27 0.063(4) 0.053(4) 0.070(4) -0.001(3) 0.005(3) 0.028(3)
O5 0.064(3) 0.083(3) 0.087(3) 0.003(2) 0.008(2) -0.031(2)
N5 0.042(2) 0.056(3) 0.026(2) 0.004(2) 0.0073(19) -0.004(2)

loop_
_geom_bond_atom_site_label_1
_geom_bond_atom_site_label_2
_geom_bond_distance
_geom_bond_site_symmetry_2
_geom_bond_publ_flag
O4 C16 1.420(5) . ?
O4 H51 0.76(5) . ?
S1 O5 1.428(4) . ?
S1 O2 1.446(4) . ?
S1 N3 1.625(4) . ?
S1 C2 1.765(4) . ?
O3 C8 1.368(5) . ?
O3 C24 1.429(5) . ?
C12 C13 1.414(5) . ?
C12 C7 1.421(5) . ?
C12 C11 1.424(6) . ?
C13 C14 1.372(6) . ?
C13 C16 1.522(6) . ?
C7 C8 1.357(5) . ?
C7 H7 0.9500 . ?
C19 C22 1.514(6) . ?
C19 C18 1.530(6) . ?
C19 C20 1.549(6) . ?
C19 H19 1.0000 . ?
N4 C23 1.499(5) . ?
N4 C21 1.516(5) . ?
N4 C17 1.524(5) . ?
N4 H31 1.01(7) . ?
O1 C6 1.237(5) . ?
C8 C9 1.430(6) . ?
C17 C18 1.529(6) . ?
C17 C16 1.540(6) . ?
C17 H25 0.96(3) . ?
C14 C15 1.405(7) . ?
C14 H14 0.9500 . ?
C10 C9 1.347(6) . ?
C10 C11 1.412(6) . ?
C10 H10 0.9500 . ?
C2 C3 1.374(6) . ?
C2 C1 1.378(6) . ?
C18 H18A 0.9900 . ?
C18 H18B 0.9900 . ?
C11 N5 1.370(5) . ?
C21 C20 1.528(6) . ?
C21 H21A 0.9900 . ?
C21 H21B 0.9900 . ?
C6 N3 1.339(6) . ?
C6 C3 1.503(6) . ?
C20 C25 1.479(7) . ?
C20 H20 1.0000 . ?
C9 H9 0.9500 . ?
C16 H16A 1.0000 . ?
C24 H24A 0.9800 . ?
C24 H24B 0.9800 . ?
C24 H24C 0.9800 . ?
C3 C4 1.394(6) . ?
C22 C23 1.538(6) . ?
C22 H22A 0.9900 . ?
C22 H22B 0.9900 . ?
C25 C26 1.311(7) . ?
C25 H35 0.9500 . ?
C23 H23A 0.9900 . ?
C23 H23B 0.9900 . ?
C5 C4 1.372(7) . ?
C5 C27 1.384(7) . ?
C5 H5 0.9500 . ?
C15 N5 1.311(6) . ?
C15 H15 0.9500 . ?
C26 H26A 0.9500 . ?
C26 H26B 0.9500 . ?
C1 C27 1.371(7) . ?
C1 H1 0.9500 . ?
C4 H4 0.9500 . ?
C27 H27 0.9500 . ?

loop_
_cod_related_entry_id
_cod_related_entry_database
_cod_related_entry_code
1 ChemSpider 21198619
